data_4086514
loop_
_publ_author_name
'Yang, Pikun'
'Zhou, Enwei'
'Fang, Bo'
'Hou, Guohua'
'Zi, Guofu'
'Walter, Marc D.'

_publ_section_title
;
 Preparation of (\h5-C5Me5)2Th(bipy) and Its Reactivity toward Small
 Molecules
;
_journal_name_full Organometallics
_journal_paper_doi 10.1021/acs.organomet.6b00357
_journal_year 2016
_chemical_formula_moiety 'C27 H40 N2 S2 Th'
_chemical_formula_sum 'C27 H40 N2 S2 Th'
_chemical_formula_weight 688.77
_chemical_name_systematic
; 
 ? 
;
_space_group_crystal_system monoclinic
_space_group_IT_number 14
_space_group_name_Hall '-P 2ybc'
_space_group_name_H-M_alt 'P 1 21/c 1'
_symmetry_space_group_name_Hall '-P 2ybc'
_symmetry_space_group_name_H-M 'P 1 21/c 1'
_atom_sites_solution_hydrogens geom
_audit_creation_method SHELXL-2014
_cell_angle_alpha 90
_cell_angle_beta 114.59(5)
_cell_angle_gamma 90
_cell_formula_units_Z 4
_cell_length_a 8.802(7)
_cell_length_b 30.91(2)
_cell_length_c 11.125(7)
_cell_measurement_reflns_used 2307
_cell_measurement_temperature 100(2)
_cell_measurement_theta_max 21.84
_cell_measurement_theta_min 2.41
_cell_volume 2752(3)
_computing_cell_refinement 'Bruker SAINT'
_computing_data_collection 'Bruker APEX2'
_computing_data_reduction 'Bruker SAINT'
_computing_molecular_graphics 'Bruker SHELXTL'
_computing_publication_material 'Bruker SHELXTL'
_computing_structure_refinement 'SHELXL-2014 (Sheldrick, 2014)'
_computing_structure_solution 'SHELXS-97 (Sheldrick 2008)'
_diffrn_ambient_temperature 100(2)
_diffrn_measured_fraction_theta_full 0.999
_diffrn_measured_fraction_theta_max 0.997
_diffrn_measurement_device_type 'Bruker APEX-II CCD'
_diffrn_measurement_method '\f and \w scans'
_diffrn_radiation_type MoK\a
_diffrn_radiation_wavelength 0.71073
_diffrn_reflns_av_R_equivalents 0.0803
_diffrn_reflns_av_unetI/netI 0.0970
_diffrn_reflns_Laue_measured_fraction_full 0.999
_diffrn_reflns_Laue_measured_fraction_max 0.997
_diffrn_reflns_limit_h_max 8
_diffrn_reflns_limit_h_min -11
_diffrn_reflns_limit_k_max 35
_diffrn_reflns_limit_k_min -40
_diffrn_reflns_limit_l_max 14
_diffrn_reflns_limit_l_min -14
_diffrn_reflns_number 18567
_diffrn_reflns_point_group_measured_fraction_full 0.999
_diffrn_reflns_point_group_measured_fraction_max 0.997
_diffrn_reflns_theta_full 25.242
_diffrn_reflns_theta_max 27.601
_diffrn_reflns_theta_min 2.118
_exptl_absorpt_coefficient_mu 5.586
_exptl_absorpt_correction_T_max 0.75
_exptl_absorpt_correction_T_min 0.66
_exptl_absorpt_correction_type multi-scan
_exptl_absorpt_process_details SADABS
_exptl_crystal_colour colorless
_exptl_crystal_density_diffrn 1.662
_exptl_crystal_description block
_exptl_crystal_F_000 1352
_exptl_crystal_size_max 0.100
_exptl_crystal_size_mid 0.100
_exptl_crystal_size_min 0.100
_refine_diff_density_max 1.148
_refine_diff_density_min -1.649
_refine_diff_density_rms 0.206
_refine_ls_extinction_method none
_refine_ls_goodness_of_fit_ref 0.989
_refine_ls_hydrogen_treatment constr
_refine_ls_matrix_type full
_refine_ls_number_parameters 301
_refine_ls_number_reflns 6380
_refine_ls_number_restraints 0
_refine_ls_restrained_S_all 0.989
_refine_ls_R_factor_all 0.0798
_refine_ls_R_factor_gt 0.0464
_refine_ls_shift/su_max 0.002
_refine_ls_shift/su_mean 0.000
_refine_ls_structure_factor_coef Fsqd
_refine_ls_weighting_details 'w=1/[\s^2^(Fo^2^)+(0.0272P)^2^] where P=(Fo^2^+2Fc^2^)/3'
_refine_ls_weighting_scheme calc
_refine_ls_wR_factor_gt 0.0807
_refine_ls_wR_factor_ref 0.0901
_reflns_Friedel_coverage 0.000
_reflns_number_gt 4509
_reflns_number_total 6380
_reflns_threshold_expression 'I > 2\s(I)'
_cod_data_source_file om6b00357_si_002.cif
_cod_data_source_block compound3
_cod_database_code 4086514
_shelx_space_group_comment
; 
The symmetry employed for this shelxl refinement is uniquely defined 
by the following loop, which should always be used as a source of 
symmetry information in preference to the above space-group names. 
They are only intended as comments. 
;
_shelx_estimated_absorpt_t_min 0.605
_shelx_estimated_absorpt_t_max 0.605
_shelxl_version_number 2014-3

loop_
_space_group_symop_operation_xyz
'x, y, z'
'-x, y+1/2, -z+1/2'
'-x, -y, -z'
'x, -y-1/2, z-1/2'

loop_
_atom_site_label
_atom_site_type_symbol
_atom_site_fract_x
_atom_site_fract_y
_atom_site_fract_z
_atom_site_U_iso_or_equiv
_atom_site_adp_type
_atom_site_occupancy
_atom_site_site_symmetry_order
_atom_site_calc_flag
_atom_site_refinement_flags_posn
_atom_site_refinement_flags_adp
C1 C 0.1598(9) 0.86202(18) 1.0299(6) 0.0169(15) Uani 1 1 d . .
C2 C 0.3250(9) 0.8538(2) 1.0437(7) 0.0212(16) Uani 1 1 d . .
C3 C 0.3906(9) 0.8931(2) 1.0181(7) 0.0206(15) Uani 1 1 d . .
C4 C 0.2646(9) 0.9254(2) 0.9931(7) 0.0193(15) Uani 1 1 d . .
C5 C 0.1239(9) 0.9059(2) 1.0010(7) 0.0202(16) Uani 1 1 d . .
C6 C 0.0436(10) 0.8307(2) 1.0532(7) 0.0277(18) Uani 1 1 d . .
H6A H 0.0493 0.8350 1.1422 0.042 Uiso 1 1 calc R U
H6B H 0.0770 0.8010 1.0447 0.042 Uiso 1 1 calc R U
H6C H -0.0710 0.8357 0.9877 0.042 Uiso 1 1 calc R U
C7 C 0.4270(10) 0.8141(2) 1.1033(8) 0.035(2) Uani 1 1 d . .
H7A H 0.4985 0.8194 1.1968 0.053 Uiso 1 1 calc R U
H7B H 0.4967 0.8072 1.0564 0.053 Uiso 1 1 calc R U
H7C H 0.3523 0.7897 1.0956 0.053 Uiso 1 1 calc R U
C8 C 0.5680(9) 0.8998(2) 1.0374(8) 0.0318(19) Uani 1 1 d . .
H8A H 0.5763 0.9268 0.9943 0.048 Uiso 1 1 calc R U
H8B H 0.6033 0.8755 0.9984 0.048 Uiso 1 1 calc R U
H8C H 0.6403 0.9015 1.1322 0.048 Uiso 1 1 calc R U
C9 C 0.2844(10) 0.9733(2) 0.9709(7) 0.0261(18) Uani 1 1 d . .
H9A H 0.3152 0.9890 1.0543 0.039 Uiso 1 1 calc R U
H9B H 0.1786 0.9847 0.9050 0.039 Uiso 1 1 calc R U
H9C H 0.3720 0.9771 0.9392 0.039 Uiso 1 1 calc R U
C10 C -0.0311(10) 0.9286(2) 0.9894(8) 0.0308(19) Uani 1 1 d . .
H10A H -0.1289 0.9139 0.9237 0.046 Uiso 1 1 calc R U
H10B H -0.0287 0.9586 0.9617 0.046 Uiso 1 1 calc R U
H10C H -0.0376 0.9283 1.0752 0.046 Uiso 1 1 calc R U
C11 C 0.3026(9) 0.8054(2) 0.6972(7) 0.0193(16) Uani 1 1 d . .
C12 C 0.1861(10) 0.7824(2) 0.7300(8) 0.0251(18) Uani 1 1 d . .
C13 C 0.0240(9) 0.7909(2) 0.6334(8) 0.0260(17) Uani 1 1 d . .
C14 C 0.0382(10) 0.8205(2) 0.5409(7) 0.0271(18) Uani 1 1 d . .
C15 C 0.2109(9) 0.8281(2) 0.5789(7) 0.0209(16) Uani 1 1 d . .
C16 C 0.4894(10) 0.8017(2) 0.7629(9) 0.036(2) Uani 1 1 d . .
H16A H 0.5247 0.7946 0.8566 0.053 Uiso 1 1 calc R U
H16B H 0.5395 0.8293 0.7552 0.053 Uiso 1 1 calc R U
H16C H 0.5262 0.7789 0.7200 0.053 Uiso 1 1 calc R U
C17 C 0.2270(12) 0.7490(2) 0.8363(8) 0.039(2) Uani 1 1 d . .
H17A H 0.1588 0.7540 0.8857 0.059 Uiso 1 1 calc R U
H17B H 0.3456 0.7511 0.8965 0.059 Uiso 1 1 calc R U
H17C H 0.2035 0.7202 0.7964 0.059 Uiso 1 1 calc R U
C18 C -0.1328(10) 0.7692(2) 0.6238(10) 0.044(3) Uani 1 1 d . .
H18A H -0.1460 0.7415 0.5775 0.066 Uiso 1 1 calc R U
H18B H -0.2289 0.7878 0.5747 0.066 Uiso 1 1 calc R U
H18C H -0.1260 0.7641 0.7128 0.066 Uiso 1 1 calc R U
C19 C -0.0995(12) 0.8354(3) 0.4166(9) 0.046(2) Uani 1 1 d . .
H19A H -0.0664 0.8623 0.3874 0.069 Uiso 1 1 calc R U
H19B H -0.1997 0.8406 0.4321 0.069 Uiso 1 1 calc R U
H19C H -0.1234 0.8133 0.3482 0.069 Uiso 1 1 calc R U
C20 C 0.2803(12) 0.8535(2) 0.4984(8) 0.039(2) Uani 1 1 d . .
H20A H 0.4010 0.8572 0.5488 0.059 Uiso 1 1 calc R U
H20B H 0.2265 0.8820 0.4777 0.059 Uiso 1 1 calc R U
H20C H 0.2589 0.8380 0.4161 0.059 Uiso 1 1 calc R U
C21 C 0.4319(9) 0.9293(2) 0.7177(6) 0.0146(15) Uani 1 1 d . .
H21 H 0.4818 0.9015 0.7419 0.018 Uiso 1 1 calc R U
C22 C 0.5299(9) 0.9619(2) 0.7061(7) 0.0184(15) Uani 1 1 d . .
H22 H 0.6423 0.9562 0.7205 0.022 Uiso 1 1 calc R U
C23 C 0.4629(9) 1.0046(2) 0.6723(7) 0.0197(16) Uani 1 1 d . .
C24 C 0.2912(9) 1.0080(2) 0.6466(7) 0.0221(16) Uani 1 1 d . .
H24 H 0.2350 1.0349 0.6197 0.027 Uiso 1 1 calc R U
C25 C 0.2083(9) 0.9733(2) 0.6603(7) 0.0222(16) Uani 1 1 d . .
H25 H 0.0937 0.9775 0.6415 0.027 Uiso 1 1 calc R U
C26 C 0.7253(10) 1.0321(2) 0.6806(8) 0.0302(19) Uani 1 1 d . .
H26A H 0.7946 1.0214 0.7696 0.045 Uiso 1 1 calc R U
H26B H 0.7695 1.0599 0.6670 0.045 Uiso 1 1 calc R U
H26C H 0.7270 1.0112 0.6150 0.045 Uiso 1 1 calc R U
C27 C 0.4961(9) 1.0827(2) 0.6486(8) 0.0269(18) Uani 1 1 d . .
H27A H 0.4592 1.0910 0.5557 0.040 Uiso 1 1 calc R U
H27B H 0.5868 1.1018 0.7044 0.040 Uiso 1 1 calc R U
H27C H 0.4023 1.0851 0.6739 0.040 Uiso 1 1 calc R U
N1 N 0.2695(8) 0.93309(17) 0.6977(6) 0.0216(14) Uani 1 1 d . .
N2 N 0.5562(8) 1.03785(17) 0.6662(6) 0.0226(14) Uani 1 1 d . .
S1 S -0.2011(2) 0.86759(6) 0.70480(18) 0.0228(4) Uani 1 1 d . .
S2 S -0.1231(2) 0.92358(6) 0.6417(2) 0.0261(4) Uani 1 1 d . .
Th1 Th 0.13471(3) 0.86993(2) 0.77180(3) 0.01578(8) Uani 1 1 d . .

loop_
_atom_site_aniso_label
_atom_site_aniso_U_11
_atom_site_aniso_U_22
_atom_site_aniso_U_33
_atom_site_aniso_U_23
_atom_site_aniso_U_13
_atom_site_aniso_U_12
C1 0.025(4) 0.010(3) 0.011(3) 0.005(2) 0.002(3) -0.004(3)
C2 0.018(4) 0.023(4) 0.015(4) 0.003(3) 0.000(3) 0.002(3)
C3 0.017(4) 0.025(4) 0.014(4) -0.001(3) 0.001(3) -0.007(3)
C4 0.022(4) 0.022(4) 0.013(4) -0.006(3) 0.005(3) -0.005(3)
C5 0.020(4) 0.022(4) 0.016(4) 0.000(3) 0.005(3) -0.001(3)
C6 0.028(5) 0.034(4) 0.018(4) -0.004(3) 0.006(4) -0.013(4)
C7 0.034(5) 0.028(4) 0.032(5) 0.008(4) 0.002(4) 0.000(4)
C8 0.025(4) 0.034(4) 0.027(5) 0.002(3) 0.001(4) -0.008(4)
C9 0.039(5) 0.019(4) 0.019(4) 0.002(3) 0.011(4) -0.004(3)
C10 0.029(5) 0.039(5) 0.021(5) 0.000(3) 0.008(4) -0.001(4)
C11 0.023(4) 0.014(3) 0.028(5) 0.002(3) 0.017(4) 0.006(3)
C12 0.038(5) 0.011(3) 0.032(5) -0.001(3) 0.021(4) -0.003(3)
C13 0.020(4) 0.024(4) 0.032(5) -0.007(3) 0.009(4) -0.005(3)
C14 0.036(5) 0.015(4) 0.021(4) -0.007(3) 0.002(4) 0.003(3)
C15 0.024(4) 0.016(3) 0.019(4) -0.001(3) 0.006(4) -0.003(3)
C16 0.031(5) 0.022(4) 0.054(6) -0.006(4) 0.018(5) 0.006(4)
C17 0.058(6) 0.017(4) 0.044(6) 0.000(4) 0.022(5) -0.010(4)
C18 0.019(4) 0.028(4) 0.083(8) -0.024(4) 0.019(5) -0.010(4)
C19 0.050(6) 0.036(5) 0.042(6) -0.013(4) 0.009(5) 0.011(4)
C20 0.077(7) 0.021(4) 0.031(5) -0.009(3) 0.035(5) -0.006(4)
C21 0.020(4) 0.009(3) 0.014(4) -0.007(3) 0.006(3) 0.001(3)
C22 0.018(4) 0.018(3) 0.018(4) -0.002(3) 0.006(3) 0.000(3)
C23 0.029(4) 0.024(4) 0.008(4) -0.003(3) 0.009(3) -0.003(3)
C24 0.024(4) 0.019(4) 0.019(4) 0.006(3) 0.004(3) 0.004(3)
C25 0.021(4) 0.024(4) 0.024(4) 0.007(3) 0.010(4) 0.005(3)
C26 0.032(5) 0.027(4) 0.037(5) 0.003(3) 0.020(4) -0.007(4)
C27 0.028(4) 0.018(4) 0.034(5) 0.011(3) 0.011(4) -0.001(3)
N1 0.025(4) 0.018(3) 0.024(4) -0.002(3) 0.013(3) -0.006(3)
N2 0.022(3) 0.016(3) 0.028(4) 0.002(3) 0.009(3) -0.001(3)
S1 0.0182(9) 0.0190(8) 0.0292(10) -0.0019(8) 0.0078(8) -0.0051(8)
S2 0.0206(10) 0.0230(9) 0.0334(12) 0.0072(8) 0.0098(9) 0.0029(8)
Th1 0.01564(12) 0.01247(12) 0.01751(13) -0.00018(12) 0.00519(10) -0.00090(13)

loop_
_atom_type_symbol
_atom_type_description
_atom_type_scat_dispersion_real
_atom_type_scat_dispersion_imag
_atom_type_scat_source
C C 0.0033 0.0016 'International Tables Vol C Tables 4.2.6.8 and 6.1.1.4'
H H 0.0000 0.0000 'International Tables Vol C Tables 4.2.6.8 and 6.1.1.4'
N N 0.0061 0.0033 'International Tables Vol C Tables 4.2.6.8 and 6.1.1.4'
S S 0.1246 0.1234 'International Tables Vol C Tables 4.2.6.8 and 6.1.1.4'
Th Th -7.2400 8.8979 'International Tables Vol C Tables 4.2.6.8 and 6.1.1.4'

loop_
_geom_angle_atom_site_label_1
_geom_angle_atom_site_label_2
_geom_angle_atom_site_label_3
_geom_angle
C5 C1 C2 108.8(6)
C5 C1 C6 123.9(6)
C2 C1 C6 127.1(6)
C5 C1 Th1 76.4(4)
C2 C1 Th1 76.5(4)
C6 C1 Th1 117.6(4)
C1 C2 C3 107.9(6)
C1 C2 C7 126.3(6)
C3 C2 C7 124.6(7)
C1 C2 Th1 74.3(4)
C3 C2 Th1 75.2(4)
C7 C2 Th1 126.6(5)
C2 C3 C4 106.7(6)
C2 C3 C8 125.1(6)
C4 C3 C8 127.4(6)
C2 C3 Th1 75.6(4)
C4 C3 Th1 75.3(4)
C8 C3 Th1 122.5(5)
C5 C4 C3 108.7(6)
C5 C4 C9 125.9(6)
C3 C4 C9 125.3(6)
C5 C4 Th1 75.4(4)
C3 C4 Th1 75.3(4)
C9 C4 Th1 118.8(4)
C1 C5 C4 107.9(6)
C1 C5 C10 125.9(6)
C4 C5 C10 126.1(6)
C1 C5 Th1 74.7(4)
C4 C5 Th1 75.6(4)
C10 C5 Th1 118.8(5)
C1 C6 H6A 109.5
C1 C6 H6B 109.5
H6A C6 H6B 109.5
C1 C6 H6C 109.5
H6A C6 H6C 109.5
H6B C6 H6C 109.5
C2 C7 H7A 109.5
C2 C7 H7B 109.5
H7A C7 H7B 109.5
C2 C7 H7C 109.5
H7A C7 H7C 109.5
H7B C7 H7C 109.5
C3 C8 H8A 109.5
C3 C8 H8B 109.5
H8A C8 H8B 109.5
C3 C8 H8C 109.5
H8A C8 H8C 109.5
H8B C8 H8C 109.5
C4 C9 H9A 109.5
C4 C9 H9B 109.5
H9A C9 H9B 109.5
C4 C9 H9C 109.5
H9A C9 H9C 109.5
H9B C9 H9C 109.5
C5 C10 H10A 109.5
C5 C10 H10B 109.5
H10A C10 H10B 109.5
C5 C10 H10C 109.5
H10A C10 H10C 109.5
H10B C10 H10C 109.5
C15 C11 C12 107.3(7)
C15 C11 C16 125.2(7)
C12 C11 C16 127.0(7)
C15 C11 Th1 75.8(4)
C12 C11 Th1 75.7(4)
C16 C11 Th1 120.9(5)
C13 C12 C11 108.7(6)
C13 C12 C17 124.6(7)
C11 C12 C17 126.1(7)
C13 C12 Th1 76.3(4)
C11 C12 Th1 75.1(4)
C17 C12 Th1 122.3(5)
C12 C13 C14 107.9(6)
C12 C13 C18 125.5(7)
C14 C13 C18 126.4(8)
C12 C13 Th1 74.8(4)
C14 C13 Th1 74.1(4)
C18 C13 Th1 121.6(5)
C15 C14 C13 107.3(7)
C15 C14 C19 125.8(7)
C13 C14 C19 126.3(8)
C15 C14 Th1 76.0(4)
C13 C14 Th1 76.8(4)
C19 C14 Th1 120.2(5)
C11 C15 C14 108.7(6)
C11 C15 C20 126.9(7)
C14 C15 C20 124.2(7)
C11 C15 Th1 75.1(4)
C14 C15 Th1 74.8(4)
C20 C15 Th1 120.0(4)
C11 C16 H16A 109.5
C11 C16 H16B 109.5
H16A C16 H16B 109.5
C11 C16 H16C 109.5
H16A C16 H16C 109.5
H16B C16 H16C 109.5
C12 C17 H17A 109.5
C12 C17 H17B 109.5
H17A C17 H17B 109.5
C12 C17 H17C 109.5
H17A C17 H17C 109.5
H17B C17 H17C 109.5
C13 C18 H18A 109.5
C13 C18 H18B 109.5
H18A C18 H18B 109.5
C13 C18 H18C 109.5
H18A C18 H18C 109.5
H18B C18 H18C 109.5
C14 C19 H19A 109.5
C14 C19 H19B 109.5
H19A C19 H19B 109.5
C14 C19 H19C 109.5
H19A C19 H19C 109.5
H19B C19 H19C 109.5
C15 C20 H20A 109.5
C15 C20 H20B 109.5
H20A C20 H20B 109.5
C15 C20 H20C 109.5
H20A C20 H20C 109.5
H20B C20 H20C 109.5
N1 C21 C22 125.6(6)
N1 C21 H21 117.2
C22 C21 H21 117.2
C21 C22 C23 119.9(6)
C21 C22 H22 120.1
C23 C22 H22 120.1
N2 C23 C24 123.9(6)
N2 C23 C22 121.9(7)
C24 C23 C22 114.1(6)
C25 C24 C23 120.2(6)
C25 C24 H24 119.9
C23 C24 H24 119.9
C24 C25 N1 127.2(7)
C24 C25 H25 116.4
N1 C25 H25 116.4
N2 C26 H26A 109.5
N2 C26 H26B 109.5
H26A C26 H26B 109.5
N2 C26 H26C 109.5
H26A C26 H26C 109.5
H26B C26 H26C 109.5
N2 C27 H27A 109.5
N2 C27 H27B 109.5
H27A C27 H27B 109.5
N2 C27 H27C 109.5
H27A C27 H27C 109.5
H27B C27 H27C 109.5
C25 N1 C21 112.9(6)
C25 N1 Th1 128.0(5)
C21 N1 Th1 118.2(4)
C23 N2 C26 121.9(6)
C23 N2 C27 122.6(6)
C26 N2 C27 115.4(5)
S2 S1 Th1 66.43(8)
S1 S2 Th1 68.32(9)
N1 Th1 S2 76.12(15)
N1 Th1 S1 121.32(15)
S2 Th1 S1 45.25(6)
N1 Th1 C1 122.78(18)
S2 Th1 C1 107.12(15)
S1 Th1 C1 83.80(16)
N1 Th1 C14 97.1(2)
S2 Th1 C14 88.68(17)
S1 Th1 C14 81.64(18)
C1 Th1 C14 139.31(19)
N1 Th1 C11 94.28(19)
S2 Th1 C11 135.07(16)
S1 Th1 C11 122.92(16)
C1 Th1 C11 114.5(2)
C14 Th1 C11 48.4(2)
N1 Th1 C12 123.09(19)
S2 Th1 C12 131.33(18)
S1 Th1 C12 99.17(17)
C1 Th1 C12 97.81(19)
C14 Th1 C12 48.1(2)
C11 Th1 C12 29.17(19)
N1 Th1 C15 79.48(18)
S2 Th1 C15 106.71(16)
S1 Th1 C15 110.72(17)
C1 Th1 C15 143.17(19)
C14 Th1 C15 29.2(2)
C11 Th1 C15 29.1(2)
C12 Th1 C15 47.71(19)
N1 Th1 C5 100.51(19)
S2 Th1 C5 84.55(16)
S1 Th1 C5 79.48(16)
C1 Th1 C5 28.87(17)
C14 Th1 C5 159.0(2)
C11 Th1 C5 140.2(2)
C12 Th1 C5 126.7(2)
C15 Th1 C5 168.2(2)
N1 Th1 C3 80.3(2)
S2 Th1 C3 121.29(15)
S1 Th1 C3 127.42(15)
C1 Th1 C3 48.3(2)
C14 Th1 C3 147.6(2)
C11 Th1 C3 99.3(2)
C12 Th1 C3 106.6(2)
C15 Th1 C3 120.6(2)
C5 Th1 C3 48.3(2)
N1 Th1 C4 75.35(19)
S2 Th1 C4 92.28(16)
S1 Th1 C4 104.69(15)
C1 Th1 C4 47.72(18)
C14 Th1 C4 171.9(2)
C11 Th1 C4 128.2(2)
C12 Th1 C4 133.9(2)
C15 Th1 C4 143.7(2)
C5 Th1 C4 28.98(19)
C3 Th1 C4 29.4(2)
N1 Th1 C2 109.1(2)
S2 Th1 C2 132.48(15)
S1 Th1 C2 112.29(16)
C1 Th1 C2 29.3(2)
C14 Th1 C2 134.7(2)
C11 Th1 C2 92.3(2)
C12 Th1 C2 86.7(2)
C15 Th1 C2 120.8(2)
C5 Th1 C2 47.9(2)
C3 Th1 C2 29.21(19)
C4 Th1 C2 47.87(19)

loop_
_geom_bond_atom_site_label_1
_geom_bond_atom_site_label_2
_geom_bond_distance
C1 C5 1.401(8)
C1 C2 1.420(10)
C1 C6 1.506(9)
C1 Th1 2.798(7)
C2 C3 1.424(9)
C2 C7 1.502(9)
C2 Th1 2.826(7)
C3 C4 1.431(10)
C3 C8 1.499(10)
C3 Th1 2.821(7)
C4 C5 1.411(9)
C4 C9 1.525(9)
C4 Th1 2.821(7)
C5 C10 1.491(10)
C5 Th1 2.820(7)
C6 H6A 0.9800
C6 H6B 0.9800
C6 H6C 0.9800
C7 H7A 0.9800
C7 H7B 0.9800
C7 H7C 0.9800
C8 H8A 0.9800
C8 H8B 0.9800
C8 H8C 0.9800
C9 H9A 0.9800
C9 H9B 0.9800
C9 H9C 0.9800
C10 H10A 0.9800
C10 H10B 0.9800
C10 H10C 0.9800
C11 C15 1.412(10)
C11 C12 1.416(9)
C11 C16 1.501(10)
C11 Th1 2.807(6)
C12 C13 1.409(10)
C12 C17 1.494(10)
C12 Th1 2.815(6)
C13 C14 1.420(10)
C13 C18 1.498(10)
C13 Th1 2.835(7)
C14 C15 1.418(10)
C14 C19 1.483(11)
C14 Th1 2.800(7)
C15 C20 1.499(9)
C15 Th1 2.815(7)
C16 H16A 0.9800
C16 H16B 0.9800
C16 H16C 0.9800
C17 H17A 0.9800
C17 H17B 0.9800
C17 H17C 0.9800
C18 H18A 0.9800
C18 H18B 0.9800
C18 H18C 0.9800
C19 H19A 0.9800
C19 H19B 0.9800
C19 H19C 0.9800
C20 H20A 0.9800
C20 H20B 0.9800
C20 H20C 0.9800
C21 N1 1.357(9)
C21 C22 1.369(9)
C21 H21 0.9500
C22 C23 1.430(9)
C22 H22 0.9500
C23 N2 1.335(8)
C23 C24 1.420(10)
C24 C25 1.341(9)
C24 H24 0.9500
C25 N1 1.350(8)
C25 H25 0.9500
C26 N2 1.440(9)
C26 H26A 0.9800
C26 H26B 0.9800
C26 H26C 0.9800
C27 N2 1.466(8)
C27 H27A 0.9800
C27 H27B 0.9800
C27 H27C 0.9800
N1 Th1 2.591(5)
S1 S2 2.088(3)
S1 Th1 2.732(3)
S2 Th1 2.695(2)
